data_4038476
loop_
_publ_author_name
'Zheng, Nian'
'Liu, Ce'
'Ding, Ya-Nan'
'Shi, Wei-Yu'
'Zhang, Bo-Sheng'
'Liang, Yong-Min'

_publ_section_title
;
 Copper-Catalyzed Three-Component Redox-Neutral Ring Opening of
 Benzothiazoles to 1-Amino-<i>N</i>-(2-(phenylthio)phenyl)methanimine.
;
_journal_issue 12
_journal_name_full 'The Journal of organic chemistry'
_journal_page_first 7666
_journal_page_last 7673
_journal_paper_doi 10.1021/acs.joc.9b03489
_journal_volume 85
_journal_year 2020
_chemical_formula_moiety 'C17 H17 Cl N2 O S'
_chemical_formula_sum 'C17 H17 Cl N2 O S'
_chemical_formula_weight 332.83
_space_group_crystal_system monoclinic
_space_group_IT_number 14
_space_group_name_Hall '-P 2ybc'
_space_group_name_H-M_alt 'P 1 21/c 1'
_atom_sites_solution_hydrogens mixed
_atom_sites_solution_primary direct
_audit_creation_date 2019-07-29
_audit_creation_method
;
Olex2 1.2
(compiled 2018.05.29 svn.r3508 for OlexSys, GUI svn.r5506)
;
_cell_angle_alpha 90
_cell_angle_beta 106.731(3)
_cell_angle_gamma 90
_cell_formula_units_Z 8
_cell_length_a 16.4728(4)
_cell_length_b 9.39367(19)
_cell_length_c 22.5176(5)
_cell_measurement_reflns_used 4271
_cell_measurement_temperature 293.1(2)
_cell_measurement_theta_max 69.7230
_cell_measurement_theta_min 7.2670
_cell_volume 3336.87(14)
_computing_cell_refinement
;
CrysAlisPro, Agilent Technologies,
Version 1.171.36.28 (release 01-02-2013 CrysAlis171 .NET)
(compiled Feb  1 2013,16:14:44)
;
_computing_data_collection
;
CrysAlisPro, Agilent Technologies,
Version 1.171.36.28 (release 01-02-2013 CrysAlis171 .NET)
(compiled Feb  1 2013,16:14:44)
;
_computing_data_reduction
;
CrysAlisPro, Agilent Technologies,
Version 1.171.36.28 (release 01-02-2013 CrysAlis171 .NET)
(compiled Feb  1 2013,16:14:44)
;
_computing_molecular_graphics 'Olex2 (Dolomanov et al., 2009)'
_computing_publication_material 'Olex2 (Dolomanov et al., 2009)'
_computing_structure_refinement 'ShelXL (Sheldrick, 2015)'
_computing_structure_solution 'ShelXS (Sheldrick, 2008)'
_diffrn_ambient_temperature 293.1(2)
_diffrn_detector_area_resol_mean 16.0733
_diffrn_measured_fraction_theta_full 0.984
_diffrn_measured_fraction_theta_max 0.984
_diffrn_measurement_details
;
#__ type_ start__ end____ width___ exp.time_
  1 omega  -82.00  -34.00   1.0000    1.0000
omega____ theta____ kappa____ phi______ frames
    -       -8.5000  178.0000  -30.0000 48

#__ type_ start__ end____ width___ exp.time_
  2 omega  -18.00   19.00   1.0000    1.0000
omega____ theta____ kappa____ phi______ frames
    -       -8.5000  -77.0000  -60.0000 37

#__ type_ start__ end____ width___ exp.time_
  3 omega  -61.00  -28.00   1.0000    1.0000
omega____ theta____ kappa____ phi______ frames
    -       -8.5000  -77.0000  -60.0000 33

#__ type_ start__ end____ width___ exp.time_
  4 omega   21.00   47.00   1.0000    1.0000
omega____ theta____ kappa____ phi______ frames
    -       54.0000   79.0000   59.4147 26

#__ type_ start__ end____ width___ exp.time_
  5 omega   55.00  122.00   1.0000    1.0000
omega____ theta____ kappa____ phi______ frames
    -       54.0000   57.0000 -180.0000 67

#__ type_ start__ end____ width___ exp.time_
  6 omega   30.00  127.00   1.0000    1.0000
omega____ theta____ kappa____ phi______ frames
    -       54.0000   38.0000  -90.0000 97

#__ type_ start__ end____ width___ exp.time_
  7 omega  104.00  148.00   1.0000    1.0000
omega____ theta____ kappa____ phi______ frames
    -      108.0000  111.0000    0.0000 44

#__ type_ start__ end____ width___ exp.time_
  8 omega   35.00   91.00   1.0000    1.0000
omega____ theta____ kappa____ phi______ frames
    -      108.0000  -25.0000  -60.0000 56

#__ type_ start__ end____ width___ exp.time_
  9 omega  101.00  164.00   1.0000    1.0000
omega____ theta____ kappa____ phi______ frames
    -      108.0000   63.0000  120.0000 63

#__ type_ start__ end____ width___ exp.time_
 10 omega   40.00  115.00   1.0000    1.0000
omega____ theta____ kappa____ phi______ frames
    -      108.0000 -111.0000  -60.0000 75

#__ type_ start__ end____ width___ exp.time_
 11 omega   67.00  145.00   1.0000    1.0000
omega____ theta____ kappa____ phi______ frames
    -      108.0000  178.0000  -90.0000 78

#__ type_ start__ end____ width___ exp.time_
 12 omega   38.00   87.00   1.0000    1.0000
omega____ theta____ kappa____ phi______ frames
    -      108.0000  -50.0000    0.0000 49

#__ type_ start__ end____ width___ exp.time_
 13 omega   49.00   88.00   1.0000    1.0000
omega____ theta____ kappa____ phi______ frames
    -      108.0000  -50.0000 -120.0000 39

#__ type_ start__ end____ width___ exp.time_
 14 omega  146.00  174.00   1.0000    1.0000
omega____ theta____ kappa____ phi______ frames
    -      108.0000  111.0000  -30.0000 28

#__ type_ start__ end____ width___ exp.time_
 15 omega  107.00  132.00   1.0000    1.0000
omega____ theta____ kappa____ phi______ frames
    -      108.0000  111.0000  -30.0000 25

#__ type_ start__ end____ width___ exp.time_
 16 omega   34.00   71.00   1.0000    1.0000
omega____ theta____ kappa____ phi______ frames
    -      108.0000  -25.0000   30.0000 37

#__ type_ start__ end____ width___ exp.time_
 17 omega  107.00  175.00   1.0000    1.0000
omega____ theta____ kappa____ phi______ frames
    -      108.0000   38.0000   60.0000 68

#__ type_ start__ end____ width___ exp.time_
 18 omega  127.00  152.00   1.0000    1.0000
omega____ theta____ kappa____ phi______ frames
    -      108.0000   50.0000  -30.0000 25
;
_diffrn_measurement_device_type 'SuperNova, Dual, Cu at zero, Eos'
_diffrn_measurement_method '\w scans'
_diffrn_orient_matrix_UB_11 -0.0366115000
_diffrn_orient_matrix_UB_12 -0.0746702000
_diffrn_orient_matrix_UB_13 -0.0629712000
_diffrn_orient_matrix_UB_21 -0.0739680000
_diffrn_orient_matrix_UB_22 -0.0576768000
_diffrn_orient_matrix_UB_23 0.0220779000
_diffrn_orient_matrix_UB_31 -0.0521491000
_diffrn_orient_matrix_UB_32 0.1341342000
_diffrn_orient_matrix_UB_33 -0.0255438000
_diffrn_radiation_monochromator mirror
_diffrn_radiation_type CuK\a
_diffrn_radiation_wavelength 1.54184
_diffrn_reflns_av_R_equivalents 0.0273
_diffrn_reflns_av_unetI/netI 0.0339
_diffrn_reflns_Laue_measured_fraction_full 0.984
_diffrn_reflns_Laue_measured_fraction_max 0.984
_diffrn_reflns_limit_h_max 18
_diffrn_reflns_limit_h_min -19
_diffrn_reflns_limit_k_max 11
_diffrn_reflns_limit_k_min -8
_diffrn_reflns_limit_l_max 25
_diffrn_reflns_limit_l_min -26
_diffrn_reflns_number 12001
_diffrn_reflns_point_group_measured_fraction_full 0.984
_diffrn_reflns_point_group_measured_fraction_max 0.984
_diffrn_reflns_theta_full 66.601
_diffrn_reflns_theta_max 66.601
_diffrn_reflns_theta_min 4.100
_diffrn_source 'SuperNova (Cu) X-ray Source'
_exptl_absorpt_coefficient_mu 3.212
_exptl_absorpt_correction_T_max 1.00000
_exptl_absorpt_correction_T_min 0.36011
_exptl_absorpt_correction_type multi-scan
_exptl_absorpt_process_details
;
CrysAlisPro, Agilent Technologies,
Version 1.171.36.28 (release 01-02-2013 CrysAlis171 .NET)
(compiled Feb  1 2013,16:14:44)
Empirical absorption correction using spherical harmonics,
 implemented in SCALE3 ABSPACK scaling algorithm.
;
_exptl_crystal_colour 'clear light colourless'
_exptl_crystal_colour_lustre clear
_exptl_crystal_colour_modifier light
_exptl_crystal_colour_primary colourless
_exptl_crystal_density_diffrn 1.325
_exptl_crystal_description block
_exptl_crystal_F_000 1392
_exptl_crystal_size_max 0.23
_exptl_crystal_size_mid 0.15
_exptl_crystal_size_min 0.14
_refine_diff_density_max 0.316
_refine_diff_density_min -0.401
_refine_diff_density_rms 0.056
_refine_ls_extinction_method none
_refine_ls_goodness_of_fit_ref 1.035
_refine_ls_hydrogen_treatment mixed
_refine_ls_matrix_type full
_refine_ls_number_parameters 405
_refine_ls_number_reflns 5806
_refine_ls_number_restraints 0
_refine_ls_restrained_S_all 1.035
_refine_ls_R_factor_all 0.0550
_refine_ls_R_factor_gt 0.0464
_refine_ls_shift/su_max 0.001
_refine_ls_shift/su_mean 0.000
_refine_ls_structure_factor_coef Fsqd
_refine_ls_weighting_details 'w=1/[\s^2^(Fo^2^)+(0.0686P)^2^+0.8050P] where P=(Fo^2^+2Fc^2^)/3'
_refine_ls_weighting_scheme calc
_refine_ls_wR_factor_gt 0.1201
_refine_ls_wR_factor_ref 0.1292
_reflns_Friedel_coverage 0.000
_reflns_number_gt 4821
_reflns_number_total 5806
_reflns_threshold_expression 'I > 2\s(I)'
_cod_data_source_file jo9b03489_si_002.cif
_cod_data_source_block zhengn1_0705
_cod_depositor_comments 'Adding full bibliography for 4038476--4038478.cif.'
_cod_original_cell_volume 3336.86(14)
_cod_database_code 4038476
_shelx_shelxl_version_number 2018/3
_shelx_space_group_comment
;
The symmetry employed for this shelxl refinement is uniquely defined
by the following loop, which should always be used as a source of
symmetry information in preference to the above space-group names.
They are only intended as comments.
;
_reflns_odcompleteness_completeness 97.82
_reflns_odcompleteness_iscentric 1
_reflns_odcompleteness_theta 66.97
_olex2_refinement_description
;
1. Fixed Uiso
 At 1.2 times of:
  All C(H) groups, All C(H,H) groups
2.a Secondary CH2 refined with riding coordinates:
 C14(H14A,H14B), C16(H16A,H16B), C17(H17A,H17B), C31(H31A,H31B), C32(H32A,
 H32B), C33(H33A,H33B), C34(H34A,H34B)
2.b Aromatic/amide H refined with riding coordinates:
 C2(H2), C3(H3), C5(H5), C6(H6), C8(H8), C9(H9), C10(H10), C11(H11), C13(H13),
 C19(H19), C20(H20), C22(H22), C23(H23), C25(H25), C26(H26), C27(H27), C28(H28),
  C30(H30)
;
_olex2_date_sample_data_collection 2019-07-05
_olex2_submission_special_instructions 'No special instructions were received'

loop_
_space_group_symop_operation_xyz
'x, y, z'
'-x, y+1/2, -z+1/2'
'-x, -y, -z'
'x, -y-1/2, z-1/2'

loop_
_atom_site_label
_atom_site_type_symbol
_atom_site_fract_x
_atom_site_fract_y
_atom_site_fract_z
_atom_site_U_iso_or_equiv
_atom_site_adp_type
_atom_site_occupancy
_atom_site_site_symmetry_order
_atom_site_calc_flag
_atom_site_refinement_flags_posn
_atom_site_refinement_flags_adp
_atom_site_refinement_flags_occupancy
_atom_site_disorder_assembly
_atom_site_disorder_group
Cl1 Cl 0.60974(5) 0.89935(10) 0.06745(4) 0.0850(3) Uani 1 1 d . . . . .
S1 S 0.35804(3) 0.90369(6) 0.22947(2) 0.04236(15) Uani 1 1 d . . . . .
O1 O -0.01202(12) 0.8474(3) 0.32524(11) 0.0901(7) Uani 1 1 d . . . . .
N1 N 0.28670(11) 0.88643(18) 0.32883(8) 0.0394(4) Uani 1 1 d . . . . .
N2 N 0.16102(12) 0.8088(2) 0.34313(9) 0.0537(5) Uani 1 1 d . . . . .
C1 C 0.43517(13) 0.9038(2) 0.18816(9) 0.0378(4) Uani 1 1 d . . . . .
C2 C 0.45302(15) 1.0274(2) 0.16150(12) 0.0483(5) Uani 1 1 d . . . . .
H2 H 0.428555 1.112553 0.168575 0.058 Uiso 1 1 calc R . . . .
C3 C 0.50670(16) 1.0266(2) 0.12445(12) 0.0545(6) Uani 1 1 d . . . . .
H3 H 0.518206 1.110335 0.106376 0.065 Uiso 1 1 calc R . . . .
C4 C 0.54285(15) 0.9006(2) 0.11465(11) 0.0476(5) Uani 1 1 d . . . . .
C5 C 0.52716(17) 0.7762(2) 0.14138(11) 0.0530(6) Uani 1 1 d . . . . .
H5 H 0.552787 0.691715 0.134942 0.064 Uiso 1 1 calc R . . . .
C6 C 0.47287(17) 0.7784(2) 0.17790(11) 0.0502(5) Uani 1 1 d . . . . .
H6 H 0.461465 0.694385 0.195862 0.060 Uiso 1 1 calc R . . . .
C7 C 0.42092(12) 0.90162(18) 0.30787(9) 0.0342(4) Uani 1 1 d . . . . .
C8 C 0.50902(13) 0.9088(2) 0.32718(11) 0.0408(5) Uani 1 1 d . . . . .
H8 H 0.538761 0.915175 0.297885 0.049 Uiso 1 1 calc R . . . .
C9 C 0.55265(14) 0.9065(2) 0.38962(12) 0.0501(5) Uani 1 1 d . . . . .
H9 H 0.611567 0.909746 0.402180 0.060 Uiso 1 1 calc R . . . .
C10 C 0.50897(15) 0.8993(2) 0.43303(11) 0.0510(6) Uani 1 1 d . . . . .
H10 H 0.538360 0.897994 0.475021 0.061 Uiso 1 1 calc R . . . .
C11 C 0.42089(15) 0.8940(2) 0.41442(10) 0.0454(5) Uani 1 1 d . . . . .
H11 H 0.391846 0.891462 0.444231 0.054 Uiso 1 1 calc R . . . .
C12 C 0.37567(12) 0.89231(19) 0.35204(9) 0.0354(4) Uani 1 1 d . . . . .
C13 C 0.24606(14) 0.8188(2) 0.36003(10) 0.0445(5) Uani 1 1 d . . . . .
H13 H 0.276697 0.773937 0.396398 0.053 Uiso 1 1 calc R . . . .
C14 C 0.11686(18) 0.7232(4) 0.37822(14) 0.0748(8) Uani 1 1 d . . . . .
H14A H 0.154388 0.702466 0.419138 0.090 Uiso 1 1 calc R . . . .
H14B H 0.098547 0.633761 0.357046 0.090 Uiso 1 1 calc R . . . .
C15 C 0.0405(2) 0.8077(5) 0.38363(16) 0.0871(11) Uani 1 1 d . . . . .
H15A H 0.057(2) 0.895(4) 0.4034(17) 0.096(12) Uiso 1 1 d . . . . .
H15B H 0.010(2) 0.745(3) 0.4043(15) 0.087(10) Uiso 1 1 d . . . . .
C16 C 0.03262(18) 0.9359(4) 0.29357(16) 0.0788(9) Uani 1 1 d . . . . .
H16A H 0.050804 1.022248 0.317285 0.095 Uiso 1 1 calc R . . . .
H16B H -0.004939 0.962560 0.253423 0.095 Uiso 1 1 calc R . . . .
C17 C 0.10820(15) 0.8600(3) 0.28493(11) 0.0560(6) Uani 1 1 d . . . . .
H17A H 0.089666 0.780658 0.256733 0.067 Uiso 1 1 calc R . . . .
H17B H 0.140391 0.924502 0.266729 0.067 Uiso 1 1 calc R . . . .
Cl2 Cl 0.32093(4) 0.83037(13) 0.02804(3) 0.0932(3) Uani 1 1 d . . . . .
S2 S -0.00037(4) 0.87693(7) 0.12262(3) 0.05813(18) Uani 1 1 d . . . . .
O2 O -0.27241(12) 0.9463(2) 0.31694(9) 0.0656(5) Uani 1 1 d . . . . .
N3 N -0.16202(13) 0.8226(2) 0.13946(10) 0.0519(5) Uani 1 1 d . . . . .
N4 N -0.21530(13) 0.8180(2) 0.22416(10) 0.0540(5) Uani 1 1 d . . . . .
C18 C 0.08969(15) 0.8607(2) 0.09499(10) 0.0462(5) Uani 1 1 d . . . . .
C19 C 0.10877(17) 0.9680(3) 0.05887(13) 0.0622(7) Uani 1 1 d . . . . .
H19 H 0.072860 1.046052 0.047923 0.075 Uiso 1 1 calc R . . . .
C20 C 0.18033(18) 0.9601(3) 0.03904(13) 0.0693(8) Uani 1 1 d . . . . .
H20 H 0.192902 1.032250 0.014807 0.083 Uiso 1 1 calc R . . . .
C21 C 0.23286(15) 0.8442(3) 0.05557(10) 0.0554(6) Uani 1 1 d . . . . .
C22 C 0.21602(17) 0.7381(3) 0.09204(11) 0.0571(6) Uani 1 1 d . . . . .
H22 H 0.252575 0.660928 0.103339 0.068 Uiso 1 1 calc R . . . .
C23 C 0.14487(16) 0.7468(3) 0.11172(10) 0.0531(6) Uani 1 1 d . . . . .
H23 H 0.133463 0.675078 0.136663 0.064 Uiso 1 1 calc R . . . .
C24 C -0.07524(14) 0.7618(2) 0.07331(10) 0.0439(5) Uani 1 1 d . . . . .
C25 C -0.06271(16) 0.6906(3) 0.02263(10) 0.0526(6) Uani 1 1 d . . . . .
H25 H -0.011697 0.700976 0.013124 0.063 Uiso 1 1 calc R . . . .
C26 C -0.12559(19) 0.6045(3) -0.01378(13) 0.0678(7) Uani 1 1 d . . . . .
H26 H -0.117358 0.558201 -0.048097 0.081 Uiso 1 1 calc R . . . .
C27 C -0.2005(2) 0.5876(3) 0.00107(16) 0.0804(9) Uani 1 1 d . . . . .
H27 H -0.242641 0.528870 -0.023115 0.097 Uiso 1 1 calc R . . . .
C28 C -0.21371(17) 0.6577(3) 0.05197(15) 0.0679(7) Uani 1 1 d . . . . .
H28 H -0.264717 0.645941 0.061351 0.081 Uiso 1 1 calc R . . . .
C29 C -0.15152(15) 0.7446(2) 0.08867(11) 0.0492(5) Uani 1 1 d . . . . .
C30 C -0.19190(15) 0.7556(2) 0.17807(12) 0.0520(6) Uani 1 1 d . . . . .
H30 H -0.197759 0.657331 0.173876 0.062 Uiso 1 1 calc R . . . .
C31 C -0.21001(17) 0.9713(3) 0.23258(13) 0.0587(6) Uani 1 1 d . . . . .
H31A H -0.217570 1.017887 0.192910 0.070 Uiso 1 1 calc R . . . .
H31B H -0.154685 0.997112 0.259638 0.070 Uiso 1 1 calc R . . . .
C32 C -0.27796(17) 1.0188(3) 0.26069(13) 0.0611(7) Uani 1 1 d . . . . .
H32A H -0.272677 1.120401 0.268559 0.073 Uiso 1 1 calc R . . . .
H32B H -0.333129 1.001256 0.231520 0.073 Uiso 1 1 calc R . . . .
C33 C -0.28323(18) 0.7978(3) 0.30604(14) 0.0664(7) Uani 1 1 d . . . . .
H33A H -0.338861 0.780180 0.277516 0.080 Uiso 1 1 calc R . . . .
H33B H -0.280324 0.749821 0.344733 0.080 Uiso 1 1 calc R . . . .
C34 C -0.21668(17) 0.7376(3) 0.27942(13) 0.0578(6) Uani 1 1 d . . . . .
H34A H -0.161601 0.743011 0.310037 0.069 Uiso 1 1 calc R . . . .
H34B H -0.228957 0.638365 0.268680 0.069 Uiso 1 1 calc R . . . .

loop_
_atom_site_aniso_label
_atom_site_aniso_U_11
_atom_site_aniso_U_22
_atom_site_aniso_U_33
_atom_site_aniso_U_23
_atom_site_aniso_U_13
_atom_site_aniso_U_12
Cl1 0.0793(5) 0.1061(6) 0.0937(6) 0.0095(4) 0.0634(5) 0.0136(4)
S1 0.0372(3) 0.0503(3) 0.0429(3) 0.0017(2) 0.0169(2) -0.0010(2)
O1 0.0411(10) 0.147(2) 0.0896(16) 0.0031(15) 0.0310(11) -0.0122(12)
N1 0.0339(9) 0.0462(9) 0.0426(9) -0.0015(7) 0.0184(7) -0.0032(7)
N2 0.0370(10) 0.0781(14) 0.0507(10) 0.0115(10) 0.0202(8) -0.0102(9)
C1 0.0416(11) 0.0353(10) 0.0398(10) 0.0004(8) 0.0168(9) -0.0005(8)
C2 0.0532(13) 0.0306(10) 0.0700(14) 0.0016(9) 0.0321(12) 0.0034(9)
C3 0.0579(14) 0.0404(11) 0.0748(16) 0.0122(10) 0.0344(13) -0.0020(10)
C4 0.0441(12) 0.0552(13) 0.0497(12) 0.0006(10) 0.0235(10) 0.0034(10)
C5 0.0648(15) 0.0395(11) 0.0622(14) -0.0014(10) 0.0300(12) 0.0123(10)
C6 0.0690(15) 0.0316(10) 0.0586(13) 0.0055(9) 0.0321(12) 0.0056(10)
C7 0.0352(10) 0.0252(8) 0.0452(10) -0.0047(7) 0.0161(8) -0.0027(7)
C8 0.0358(10) 0.0351(10) 0.0565(12) -0.0083(8) 0.0213(9) -0.0017(8)
C9 0.0342(11) 0.0484(12) 0.0644(14) -0.0147(10) 0.0091(10) -0.0016(9)
C10 0.0474(13) 0.0550(13) 0.0449(12) -0.0137(10) 0.0039(10) -0.0019(10)
C11 0.0474(12) 0.0482(12) 0.0443(11) -0.0100(9) 0.0190(10) -0.0044(9)
C12 0.0340(10) 0.0294(9) 0.0460(11) -0.0051(7) 0.0165(9) -0.0027(7)
C13 0.0379(11) 0.0538(12) 0.0448(11) 0.0031(9) 0.0168(9) -0.0045(9)
C14 0.0579(16) 0.106(2) 0.0667(17) 0.0205(16) 0.0271(14) -0.0224(16)
C15 0.070(2) 0.134(3) 0.076(2) -0.019(2) 0.0518(18) -0.038(2)
C16 0.0458(15) 0.109(2) 0.087(2) 0.0113(18) 0.0270(15) 0.0032(15)
C17 0.0410(12) 0.0792(16) 0.0492(13) 0.0045(11) 0.0154(10) -0.0092(11)
Cl2 0.0479(4) 0.1789(9) 0.0589(4) -0.0223(5) 0.0249(3) -0.0118(5)
S2 0.0529(4) 0.0752(4) 0.0539(3) -0.0186(3) 0.0274(3) -0.0019(3)
O2 0.0727(12) 0.0683(11) 0.0671(11) -0.0186(9) 0.0378(10) -0.0061(9)
N3 0.0511(11) 0.0496(10) 0.0658(12) -0.0071(9) 0.0338(10) 0.0045(9)
N4 0.0569(12) 0.0446(10) 0.0756(13) -0.0039(9) 0.0429(11) 0.0015(9)
C18 0.0477(12) 0.0536(12) 0.0405(11) -0.0033(9) 0.0180(10) 0.0017(10)
C19 0.0632(16) 0.0584(15) 0.0679(16) 0.0161(12) 0.0234(13) 0.0117(12)
C20 0.0672(18) 0.0812(19) 0.0661(17) 0.0218(14) 0.0295(14) -0.0068(15)
C21 0.0412(12) 0.0881(18) 0.0371(11) -0.0107(11) 0.0116(9) -0.0048(12)
C22 0.0573(14) 0.0662(15) 0.0485(12) -0.0020(11) 0.0163(11) 0.0160(12)
C23 0.0609(15) 0.0557(13) 0.0459(12) 0.0067(10) 0.0203(11) 0.0050(11)
C24 0.0471(12) 0.0465(11) 0.0413(10) 0.0043(9) 0.0179(9) 0.0110(9)
C25 0.0580(14) 0.0609(14) 0.0432(11) -0.0025(10) 0.0214(11) 0.0081(11)
C26 0.0697(18) 0.0792(18) 0.0534(14) -0.0195(13) 0.0158(13) 0.0099(14)
C27 0.0633(18) 0.085(2) 0.085(2) -0.0324(17) 0.0087(16) 0.0028(15)
C28 0.0477(14) 0.0686(16) 0.090(2) -0.0167(15) 0.0230(14) 0.0046(12)
C29 0.0482(12) 0.0485(12) 0.0552(13) -0.0009(10) 0.0217(11) 0.0095(10)
C30 0.0476(13) 0.0437(12) 0.0762(16) -0.0052(11) 0.0361(12) 0.0034(10)
C31 0.0641(16) 0.0451(12) 0.0782(17) -0.0033(11) 0.0387(14) -0.0005(11)
C32 0.0589(15) 0.0585(14) 0.0689(16) -0.0174(12) 0.0233(13) 0.0077(12)
C33 0.0630(16) 0.0742(17) 0.0774(17) -0.0105(14) 0.0449(15) -0.0118(13)
C34 0.0536(14) 0.0525(13) 0.0794(17) 0.0019(12) 0.0381(13) -0.0020(11)

loop_
_atom_type_symbol
_atom_type_description
_atom_type_scat_dispersion_real
_atom_type_scat_dispersion_imag
_atom_type_scat_source
C C 0.0181 0.0091 'International Tables Vol C Tables 4.2.6.8 and 6.1.1.4'
H H 0.0000 0.0000 'International Tables Vol C Tables 4.2.6.8 and 6.1.1.4'
Cl Cl 0.3639 0.7018 'International Tables Vol C Tables 4.2.6.8 and 6.1.1.4'
N N 0.0311 0.0180 'International Tables Vol C Tables 4.2.6.8 and 6.1.1.4'
O O 0.0492 0.0322 'International Tables Vol C Tables 4.2.6.8 and 6.1.1.4'
S S 0.3331 0.5567 'International Tables Vol C Tables 4.2.6.8 and 6.1.1.4'

loop_
_geom_angle_atom_site_label_1
_geom_angle_atom_site_label_2
_geom_angle_atom_site_label_3
_geom_angle
_geom_angle_site_symmetry_1
_geom_angle_site_symmetry_3
_geom_angle_publ_flag
C7 S1 C1 102.74(9) . . ?
C15 O1 C16 110.8(2) . . ?
C13 N1 C12 118.16(18) . . ?
C13 N2 C14 121.7(2) . . ?
C13 N2 C17 122.99(19) . . ?
C17 N2 C14 114.5(2) . . ?
C2 C1 S1 120.21(16) . . ?
C2 C1 C6 118.9(2) . . ?
C6 C1 S1 120.66(16) . . ?
C1 C2 H2 119.5 . . ?
C1 C2 C3 120.91(19) . . ?
C3 C2 H2 119.5 . . ?
C2 C3 H3 120.5 . . ?
C4 C3 C2 119.1(2) . . ?
C4 C3 H3 120.5 . . ?
C3 C4 Cl1 119.06(17) . . ?
C3 C4 C5 121.2(2) . . ?
C5 C4 Cl1 119.69(17) . . ?
C4 C5 H5 120.5 . . ?
C4 C5 C6 119.1(2) . . ?
C6 C5 H5 120.5 . . ?
C1 C6 H6 119.6 . . ?
C5 C6 C1 120.8(2) . . ?
C5 C6 H6 119.6 . . ?
C8 C7 S1 124.69(16) . . ?
C8 C7 C12 119.95(19) . . ?
C12 C7 S1 115.36(15) . . ?
C7 C8 H8 119.8 . . ?
C9 C8 C7 120.5(2) . . ?
C9 C8 H8 119.8 . . ?
C8 C9 H9 120.0 . . ?
C10 C9 C8 120.0(2) . . ?
C10 C9 H9 120.0 . . ?
C9 C10 H10 119.9 . . ?
C9 C10 C11 120.2(2) . . ?
C11 C10 H10 119.9 . . ?
C10 C11 H11 119.5 . . ?
C12 C11 C10 121.0(2) . . ?
C12 C11 H11 119.5 . . ?
C7 C12 N1 116.54(18) . . ?
C11 C12 N1 125.03(18) . . ?
C11 C12 C7 118.40(19) . . ?
N1 C13 N2 123.4(2) . . ?
N1 C13 H13 118.3 . . ?
N2 C13 H13 118.3 . . ?
N2 C14 H14A 110.1 . . ?
N2 C14 H14B 110.1 . . ?
N2 C14 C15 107.9(3) . . ?
H14A C14 H14B 108.4 . . ?
C15 C14 H14A 110.1 . . ?
C15 C14 H14B 110.1 . . ?
O1 C15 C14 111.4(3) . . ?
O1 C15 H15A 103(2) . . ?
O1 C15 H15B 110(2) . . ?
C14 C15 H15A 111(2) . . ?
C14 C15 H15B 106(2) . . ?
H15A C15 H15B 115(3) . . ?
O1 C16 H16A 109.5 . . ?
O1 C16 H16B 109.5 . . ?
O1 C16 C17 110.8(3) . . ?
H16A C16 H16B 108.1 . . ?
C17 C16 H16A 109.5 . . ?
C17 C16 H16B 109.5 . . ?
N2 C17 C16 110.5(2) . . ?
N2 C17 H17A 109.5 . . ?
N2 C17 H17B 109.5 . . ?
C16 C17 H17A 109.5 . . ?
C16 C17 H17B 109.5 . . ?
H17A C17 H17B 108.1 . . ?
C24 S2 C18 103.27(10) . . ?
C32 O2 C33 110.19(19) . . ?
C30 N3 C29 117.1(2) . . ?
C30 N4 C31 121.0(2) . . ?
C30 N4 C34 120.7(2) . . ?
C31 N4 C34 114.6(2) . . ?
C19 C18 S2 119.80(19) . . ?
C23 C18 S2 121.43(18) . . ?
C23 C18 C19 118.7(2) . . ?
C18 C19 H19 119.6 . . ?
C20 C19 C18 120.7(2) . . ?
C20 C19 H19 119.6 . . ?
C19 C20 H20 120.5 . . ?
C21 C20 C19 119.1(2) . . ?
C21 C20 H20 120.5 . . ?
C20 C21 Cl2 119.2(2) . . ?
C22 C21 Cl2 119.5(2) . . ?
C22 C21 C20 121.2(2) . . ?
C21 C22 H22 120.3 . . ?
C23 C22 C21 119.4(2) . . ?
C23 C22 H22 120.3 . . ?
C18 C23 H23 119.5 . . ?
C22 C23 C18 120.9(2) . . ?
C22 C23 H23 119.5 . . ?
C25 C24 S2 124.62(19) . . ?
C25 C24 C29 120.1(2) . . ?
C29 C24 S2 115.27(16) . . ?
C24 C25 H25 119.8 . . ?
C26 C25 C24 120.4(2) . . ?
C26 C25 H25 119.8 . . ?
C25 C26 H26 120.2 . . ?
C27 C26 C25 119.6(2) . . ?
C27 C26 H26 120.2 . . ?
C26 C27 H27 119.7 . . ?
C26 C27 C28 120.6(3) . . ?
C28 C27 H27 119.7 . . ?
C27 C28 H28 119.8 . . ?
C29 C28 C27 120.5(3) . . ?
C29 C28 H28 119.8 . . ?
C24 C29 N3 117.8(2) . . ?
C28 C29 N3 123.3(2) . . ?
C28 C29 C24 118.8(2) . . ?
N3 C30 N4 124.2(2) . . ?
N3 C30 H30 117.9 . . ?
N4 C30 H30 117.9 . . ?
N4 C31 H31A 109.9 . . ?
N4 C31 H31B 109.9 . . ?
N4 C31 C32 109.0(2) . . ?
H31A C31 H31B 108.3 . . ?
C32 C31 H31A 109.9 . . ?
C32 C31 H31B 109.9 . . ?
O2 C32 C31 111.7(2) . . ?
O2 C32 H32A 109.3 . . ?
O2 C32 H32B 109.3 . . ?
C31 C32 H32A 109.3 . . ?
C31 C32 H32B 109.3 . . ?
H32A C32 H32B 107.9 . . ?
O2 C33 H33A 109.3 . . ?
O2 C33 H33B 109.3 . . ?
O2 C33 C34 111.7(2) . . ?
H33A C33 H33B 107.9 . . ?
C34 C33 H33A 109.3 . . ?
C34 C33 H33B 109.3 . . ?
N4 C34 C33 109.7(2) . . ?
N4 C34 H34A 109.7 . . ?
N4 C34 H34B 109.7 . . ?
C33 C34 H34A 109.7 . . ?
C33 C34 H34B 109.7 . . ?
H34A C34 H34B 108.2 . . ?

loop_
_geom_bond_atom_site_label_1
_geom_bond_atom_site_label_2
_geom_bond_distance
_geom_bond_site_symmetry_2
_geom_bond_publ_flag
Cl1 C4 1.737(2) . ?
S1 C1 1.778(2) . ?
S1 C7 1.771(2) . ?
O1 C15 1.401(4) . ?
O1 C16 1.429(4) . ?
N1 C12 1.408(3) . ?
N1 C13 1.271(3) . ?
N2 C13 1.345(3) . ?
N2 C14 1.460(3) . ?
N2 C17 1.432(3) . ?
C1 C2 1.377(3) . ?
C1 C6 1.382(3) . ?
C2 H2 0.9300 . ?
C2 C3 1.379(3) . ?
C3 H3 0.9300 . ?
C3 C4 1.371(3) . ?
C4 C5 1.372(3) . ?
C5 H5 0.9300 . ?
C5 C6 1.378(3) . ?
C6 H6 0.9300 . ?
C7 C8 1.391(3) . ?
C7 C12 1.407(3) . ?
C8 H8 0.9300 . ?
C8 C9 1.383(3) . ?
C9 H9 0.9300 . ?
C9 C10 1.372(3) . ?
C10 H10 0.9300 . ?
C10 C11 1.390(3) . ?
C11 H11 0.9300 . ?
C11 C12 1.388(3) . ?
C13 H13 0.9300 . ?
C14 H14A 0.9700 . ?
C14 H14B 0.9700 . ?
C14 C15 1.521(5) . ?
C15 H15A 0.94(4) . ?
C15 H15B 0.97(3) . ?
C16 H16A 0.9700 . ?
C16 H16B 0.9700 . ?
C16 C17 1.495(4) . ?
C17 H17A 0.9700 . ?
C17 H17B 0.9700 . ?
Cl2 C21 1.739(2) . ?
S2 C18 1.773(2) . ?
S2 C24 1.770(2) . ?
O2 C32 1.418(3) . ?
O2 C33 1.418(3) . ?
N3 C29 1.410(3) . ?
N3 C30 1.281(3) . ?
N4 C30 1.342(3) . ?
N4 C31 1.452(3) . ?
N4 C34 1.461(3) . ?
C18 C19 1.387(3) . ?
C18 C23 1.384(3) . ?
C19 H19 0.9300 . ?
C19 C20 1.378(4) . ?
C20 H20 0.9300 . ?
C20 C21 1.374(4) . ?
C21 C22 1.370(4) . ?
C22 H22 0.9300 . ?
C22 C23 1.370(3) . ?
C23 H23 0.9300 . ?
C24 C25 1.388(3) . ?
C24 C29 1.405(3) . ?
C25 H25 0.9300 . ?
C25 C26 1.382(4) . ?
C26 H26 0.9300 . ?
C26 C27 1.378(4) . ?
C27 H27 0.9300 . ?
C27 C28 1.392(4) . ?
C28 H28 0.9300 . ?
C28 C29 1.383(4) . ?
C30 H30 0.9300 . ?
C31 H31A 0.9700 . ?
C31 H31B 0.9700 . ?
C31 C32 1.504(3) . ?
C32 H32A 0.9700 . ?
C32 H32B 0.9700 . ?
C33 H33A 0.9700 . ?
C33 H33B 0.9700 . ?
C33 C34 1.503(3) . ?
C34 H34A 0.9700 . ?
C34 H34B 0.9700 . ?

loop_
_geom_torsion_atom_site_label_1
_geom_torsion_atom_site_label_2
_geom_torsion_atom_site_label_3
_geom_torsion_atom_site_label_4
_geom_torsion
_geom_torsion_site_symmetry_1
_geom_torsion_site_symmetry_2
_geom_torsion_site_symmetry_3
_geom_torsion_site_symmetry_4
_geom_torsion_publ_flag
Cl1 C4 C5 C6 -178.9(2) . . . . ?
S1 C1 C2 C3 -173.86(19) . . . . ?
S1 C1 C6 C5 174.35(19) . . . . ?
S1 C7 C8 C9 180.00(15) . . . . ?
S1 C7 C12 N1 -0.3(2) . . . . ?
S1 C7 C12 C11 -178.33(15) . . . . ?
O1 C16 C17 N2 -54.2(3) . . . . ?
N2 C14 C15 O1 55.8(4) . . . . ?
C1 S1 C7 C8 3.91(18) . . . . ?
C1 S1 C7 C12 -176.25(14) . . . . ?
C1 C2 C3 C4 -0.4(4) . . . . ?
C2 C1 C6 C5 -0.3(4) . . . . ?
C2 C3 C4 Cl1 179.5(2) . . . . ?
C2 C3 C4 C5 -0.6(4) . . . . ?
C3 C4 C5 C6 1.1(4) . . . . ?
C4 C5 C6 C1 -0.6(4) . . . . ?
C6 C1 C2 C3 0.8(4) . . . . ?
C7 S1 C1 C2 -103.4(2) . . . . ?
C7 S1 C1 C6 82.0(2) . . . . ?
C7 C8 C9 C10 -1.0(3) . . . . ?
C8 C7 C12 N1 179.59(16) . . . . ?
C8 C7 C12 C11 1.5(3) . . . . ?
C8 C9 C10 C11 0.2(3) . . . . ?
C9 C10 C11 C12 1.6(3) . . . . ?
C10 C11 C12 N1 179.73(19) . . . . ?
C10 C11 C12 C7 -2.4(3) . . . . ?
C12 N1 C13 N2 178.5(2) . . . . ?
C12 C7 C8 C9 0.2(3) . . . . ?
C13 N1 C12 C7 149.75(19) . . . . ?
C13 N1 C12 C11 -32.3(3) . . . . ?
C13 N2 C14 C15 137.5(3) . . . . ?
C13 N2 C17 C16 -137.3(3) . . . . ?
C14 N2 C13 N1 176.3(3) . . . . ?
C14 N2 C17 C16 52.7(3) . . . . ?
C15 O1 C16 C17 59.5(4) . . . . ?
C16 O1 C15 C14 -61.0(4) . . . . ?
C17 N2 C13 N1 7.1(4) . . . . ?
C17 N2 C14 C15 -52.4(3) . . . . ?
Cl2 C21 C22 C23 -177.56(19) . . . . ?
S2 C18 C19 C20 177.4(2) . . . . ?
S2 C18 C23 C22 -177.44(19) . . . . ?
S2 C24 C25 C26 -179.0(2) . . . . ?
S2 C24 C29 N3 2.1(3) . . . . ?
S2 C24 C29 C28 179.2(2) . . . . ?
O2 C33 C34 N4 -53.8(3) . . . . ?
N4 C31 C32 O2 55.8(3) . . . . ?
C18 S2 C24 C25 -5.1(2) . . . . ?
C18 S2 C24 C29 174.62(17) . . . . ?
C18 C19 C20 C21 0.0(4) . . . . ?
C19 C18 C23 C22 -1.4(4) . . . . ?
C19 C20 C21 Cl2 177.4(2) . . . . ?
C19 C20 C21 C22 -1.0(4) . . . . ?
C20 C21 C22 C23 0.9(4) . . . . ?
C21 C22 C23 C18 0.3(4) . . . . ?
C23 C18 C19 C20 1.2(4) . . . . ?
C24 S2 C18 C19 103.5(2) . . . . ?
C24 S2 C18 C23 -80.5(2) . . . . ?
C24 C25 C26 C27 -1.1(4) . . . . ?
C25 C24 C29 N3 -178.1(2) . . . . ?
C25 C24 C29 C28 -1.0(3) . . . . ?
C25 C26 C27 C28 0.7(5) . . . . ?
C26 C27 C28 C29 -0.5(5) . . . . ?
C27 C28 C29 N3 177.6(3) . . . . ?
C27 C28 C29 C24 0.6(4) . . . . ?
C29 N3 C30 N4 -171.4(2) . . . . ?
C29 C24 C25 C26 1.2(4) . . . . ?
C30 N3 C29 C24 -135.0(2) . . . . ?
C30 N3 C29 C28 48.0(3) . . . . ?
C30 N4 C31 C32 150.0(2) . . . . ?
C30 N4 C34 C33 -150.7(2) . . . . ?
C31 N4 C30 N3 1.6(4) . . . . ?
C31 N4 C34 C33 50.7(3) . . . . ?
C32 O2 C33 C34 60.0(3) . . . . ?
C33 O2 C32 C31 -61.2(3) . . . . ?
C34 N4 C30 N3 -155.7(2) . . . . ?
C34 N4 C31 C32 -51.4(3) . . . . ?
